data_4035098
loop_
_publ_author_name
'Zhao, Guang-Zhen'
'Foster, Daven'
'Sipos, Gell\'ert'
'Gao, Pengchao'
'Skelton, Brian W.'
'Sobolev, Alexandre N.'
'Dorta, Reto'

_publ_section_title
;
 Electronic and Steric Tuning of an Atropisomeric Disulfoxide Ligand Motif
 and Its Use in the Rh(I)-Catalyzed Addition Reactions of Boronic Acids to
 a Wide Range of Acceptors.
;
_journal_issue 17
_journal_name_full 'The Journal of organic chemistry'
_journal_page_first 9741
_journal_page_last 9755
_journal_paper_doi 10.1021/acs.joc.8b01269
_journal_volume 83
_journal_year 2018
_chemical_absolute_configuration ad
_chemical_formula_moiety 'C52 H40 Cl2 F4 O4 Rh2 S4, 2(C H2 Cl2)'
_chemical_formula_sum 'C54 H44 Cl6 F4 O4 Rh2 S4'
_chemical_formula_weight 1379.65
_space_group_IT_number 19
_space_group_name_Hall 'P 2ac 2ab'
_space_group_name_H-M_alt 'P 21 21 21'
_symmetry_cell_setting orthorhombic
_symmetry_Int_Tables_number 19
_symmetry_space_group_name_Hall 'P 2ac 2ab'
_symmetry_space_group_name_H-M 'P 21 21 21'
_atom_sites_solution_hydrogens geom
_audit_creation_date 2015-11-11T09:17:34-00:00
_audit_creation_method 'WinGX routine CIF_UPDATE'
_cell_angle_alpha 90
_cell_angle_beta 90
_cell_angle_gamma 90
_cell_formula_units_Z 4
_cell_length_a 12.6789(2)
_cell_length_b 15.7548(3)
_cell_length_c 27.2450(3)
_cell_measurement_reflns_used 19603
_cell_measurement_temperature 100(2)
_cell_measurement_theta_max 67.239
_cell_measurement_theta_min 3.249
_cell_volume 5442.29(15)
_computing_cell_refinement 'CrysAlisPro 1.171.38.41 (Rigaku OD, 2015)'
_computing_data_collection 'CrysAlisPro 1.171.38.41 (Rigaku OD, 2015)'
_computing_data_reduction 'CrysAlisPro 1.171.38.41 (Rigaku OD, 2015)'
_computing_molecular_graphics 'Diamond (Brandenburg, K., (1999)'
_computing_publication_material 'WinGX Farrugia, L. J. (1999)'
_computing_structure_refinement 'SHELXL-97 (Sheldrick, 2008)'
_computing_structure_solution 'SIR92 (Altomare et al., 1994)'
_diffrn_ambient_temperature 100(2)
_diffrn_detector 'CCD plate'
_diffrn_detector_area_resol_mean 10.4738
_diffrn_measured_fraction_theta_full 0.997
_diffrn_measured_fraction_theta_max 0.997
_diffrn_measurement_device 'four-circle diffractometer'
_diffrn_measurement_device_type 'Oxford Diffraction Gemini diffractometer'
_diffrn_measurement_method '\w scans'
_diffrn_orient_matrix_UB_11 -0.0682406
_diffrn_orient_matrix_UB_12 -0.0801856
_diffrn_orient_matrix_UB_13 0.0062305
_diffrn_orient_matrix_UB_21 -0.0975328
_diffrn_orient_matrix_UB_22 0.0496553
_diffrn_orient_matrix_UB_23 -0.0176991
_diffrn_orient_matrix_UB_31 0.0243568
_diffrn_orient_matrix_UB_32 -0.0258408
_diffrn_orient_matrix_UB_33 -0.0533379
_diffrn_radiation_monochromator mirror
_diffrn_radiation_probe x-ray
_diffrn_radiation_type CuK\a
_diffrn_radiation_wavelength 1.54178
_diffrn_reflns_av_R_equivalents 0.0627
_diffrn_reflns_av_unetI/netI 0.0794
_diffrn_reflns_Laue_measured_fraction_full 0.997
_diffrn_reflns_Laue_measured_fraction_max 0.997
_diffrn_reflns_limit_h_max 15
_diffrn_reflns_limit_h_min -14
_diffrn_reflns_limit_k_max 17
_diffrn_reflns_limit_k_min -18
_diffrn_reflns_limit_l_max 25
_diffrn_reflns_limit_l_min -32
_diffrn_reflns_number 55275
_diffrn_reflns_point_group_measured_fraction_full 0.994
_diffrn_reflns_point_group_measured_fraction_max 0.994
_diffrn_reflns_theta_full 67.398
_diffrn_reflns_theta_max 67.398
_diffrn_reflns_theta_min 3.24
_diffrn_source 'sealed X-ray tube'
_exptl_absorpt_coefficient_mu 9.556
_exptl_absorpt_correction_T_max 0.789
_exptl_absorpt_correction_T_min 0.149
_exptl_absorpt_correction_type analytical
_exptl_absorpt_process_details
;
     CrysAlisPro, Rigaku Oxford Diffraction

;
_exptl_crystal_colour orange
_exptl_crystal_density_diffrn 1.684
_exptl_crystal_description plate
_exptl_crystal_F_000 2768
_exptl_crystal_size_max 0.308
_exptl_crystal_size_mid 0.165
_exptl_crystal_size_min 0.024
_refine_diff_density_max 0.719
_refine_diff_density_min -0.533
_refine_diff_density_rms 0.08
_refine_ls_abs_structure_details
;
 Flack x determined using 3738 quotients [(I+)-(I-)]/[(I+)+(I-)]
 (Parsons, Flack and Wagner, Acta Cryst. B69 (2013) 249-259).
;
_refine_ls_abs_structure_Flack -0.035(4)
_refine_ls_extinction_method none
_refine_ls_goodness_of_fit_ref 1.044
_refine_ls_hydrogen_treatment constr
_refine_ls_matrix_type full
_refine_ls_number_parameters 671
_refine_ls_number_reflns 9732
_refine_ls_number_restraints 0
_refine_ls_restrained_S_all 1.044
_refine_ls_R_factor_all 0.0371
_refine_ls_R_factor_gt 0.0314
_refine_ls_shift/su_max 0.006
_refine_ls_shift/su_mean 0
_refine_ls_structure_factor_coef Fsqd
_refine_ls_weighting_details 'w=1/[\s^2^(Fo^2^)+(0.0393P)^2^+3.2770P] where P=(Fo^2^+2Fc^2^)/3'
_refine_ls_weighting_scheme calc
_refine_ls_wR_factor_gt 0.0724
_refine_ls_wR_factor_ref 0.0763
_reflns_number_gt 9010
_reflns_number_total 9732
_reflns_threshold_expression 'I > 2\s(I)'
_cod_data_source_file jo8b01269_si_004.cif
_cod_data_source_block zd6f
_cod_database_code 4035098

loop_
_symmetry_equiv_pos_as_xyz
'x, y, z'
'-x+1/2, -y, z+1/2'
'x+1/2, -y+1/2, -z'
'-x, y+1/2, -z+1/2'

loop_
_atom_site_label
_atom_site_type_symbol
_atom_site_fract_x
_atom_site_fract_y
_atom_site_fract_z
_atom_site_U_iso_or_equiv
_atom_site_adp_type
_atom_site_occupancy
_atom_site_calc_flag
Rh1 Rh 0.78241(3) 0.92202(3) 0.83534(2) 0.01973(10) Uani 1 d
Rh2 Rh 0.58325(3) 0.95042(3) 0.74483(2) 0.02006(10) Uani 1 d
Cl1 Cl 0.77013(10) 0.93955(9) 0.74893(5) 0.0244(3) Uani 1 d
Cl2 Cl 0.59850(11) 0.94474(10) 0.83075(5) 0.0279(3) Uani 1 d
C11 C 0.9636(5) 0.8447(4) 0.9438(2) 0.0232(12) Uani 1 d
C12 C 0.8559(5) 0.8282(4) 0.9406(2) 0.0225(12) Uani 1 d
C13 C 0.8125(5) 0.7510(4) 0.95399(19) 0.0242(13) Uani 1 d
H13 H 0.7388 0.7417 0.9511 0.029 Uiso 1 calc
C14 C 0.8781(5) 0.6875(4) 0.9716(2) 0.0272(14) Uani 1 d
H14 H 0.8489 0.6341 0.9803 0.033 Uiso 1 calc
C15 C 0.9851(5) 0.7006(4) 0.9767(2) 0.0300(14) Uani 1 d
H15 H 1.03 0.6575 0.9892 0.036 Uiso 1 calc
C16 C 1.0245(5) 0.7787(4) 0.9630(2) 0.0273(13) Uani 1 d
F16 F 1.1299(3) 0.7913(3) 0.96676(14) 0.0367(9) Uani 1 d
S1 S 0.76357(11) 0.90280(9) 0.91422(5) 0.0211(3) Uani 1 d
O1 O 0.6589(3) 0.8695(3) 0.92871(14) 0.0266(9) Uani 1 d
C111 C 0.7814(5) 0.9963(4) 0.9502(2) 0.0229(12) Uani 1 d
C112 C 0.7450(6) 0.9960(4) 0.9976(2) 0.0316(14) Uani 1 d
H112 H 0.7194 0.945 1.0119 0.038 Uiso 1 calc
C113 C 0.7460(6) 1.0711(4) 1.0245(2) 0.0379(16) Uani 1 d
H113 H 0.7213 1.0712 1.0575 0.045 Uiso 1 calc
C114 C 0.7827(6) 1.1457(4) 1.0038(2) 0.0333(15) Uani 1 d
C115 C 0.8199(6) 1.1445(4) 0.9560(3) 0.0375(16) Uani 1 d
H115 H 0.8463 1.1951 0.9416 0.045 Uiso 1 calc
C116 C 0.8189(5) 1.0694(4) 0.9286(2) 0.0296(14) Uani 1 d
H116 H 0.8437 1.0687 0.8957 0.036 Uiso 1 calc
C117 C 0.7786(7) 1.2283(4) 1.0324(3) 0.0433(18) Uani 1 d
H11A H 0.8412 1.2623 1.0248 0.065 Uiso 1 calc
H11B H 0.7768 1.216 1.0676 0.065 Uiso 1 calc
H11C H 0.7151 1.26 1.0232 0.065 Uiso 1 calc
C21 C 1.0168(5) 0.9245(4) 0.9278(2) 0.0258(13) Uani 1 d
C22 C 1.0254(5) 0.9511(4) 0.8794(2) 0.0233(12) Uani 1 d
C23 C 1.0830(5) 1.0221(4) 0.8664(2) 0.0301(13) Uani 1 d
H23 H 1.0874 1.0393 0.833 0.036 Uiso 1 calc
C24 C 1.1342(6) 1.0680(4) 0.9027(2) 0.0365(16) Uani 1 d
H24 H 1.1744 1.1167 0.894 0.044 Uiso 1 calc
C25 C 1.1274(6) 1.0439(5) 0.9508(2) 0.0374(16) Uani 1 d
H25 H 1.1622 1.0757 0.9757 0.045 Uiso 1 calc
C26 C 1.0696(5) 0.9729(4) 0.9627(2) 0.0306(14) Uani 1 d
F26 F 1.0642(3) 0.9499(3) 1.01000(12) 0.0376(9) Uani 1 d
S2 S 0.95318(11) 0.90246(9) 0.82958(5) 0.0211(3) Uani 1 d
O2 O 1.0023(3) 0.9347(3) 0.78434(14) 0.0265(9) Uani 1 d
C211 C 0.9878(4) 0.7932(4) 0.8355(2) 0.0228(11) Uani 1 d
C212 C 0.9091(5) 0.7345(4) 0.8240(2) 0.0320(14) Uani 1 d
H212 H 0.841 0.7533 0.8144 0.038 Uiso 1 calc
C213 C 0.9311(5) 0.6493(4) 0.8269(3) 0.0370(16) Uani 1 d
H213 H 0.8771 0.6093 0.8197 0.044 Uiso 1 calc
C214 C 1.0302(5) 0.6203(4) 0.8400(2) 0.0325(14) Uani 1 d
C215 C 1.1079(5) 0.6799(4) 0.8505(2) 0.0320(15) Uani 1 d
H215 H 1.1763 0.661 0.8597 0.038 Uiso 1 calc
C216 C 1.0877(5) 0.7664(4) 0.8477(2) 0.0283(13) Uani 1 d
H216 H 1.142 0.8065 0.8542 0.034 Uiso 1 calc
C217 C 1.0519(6) 0.5264(4) 0.8444(3) 0.0464(19) Uani 1 d
H21A H 1.0058 0.5019 0.8696 0.07 Uiso 1 calc
H21B H 1.1257 0.5176 0.8537 0.07 Uiso 1 calc
H21C H 1.0382 0.4988 0.8128 0.07 Uiso 1 calc
C31 C 0.3811(5) 0.9772(4) 0.6356(2) 0.0251(13) Uani 1 d
C32 C 0.4764(5) 0.9323(4) 0.63072(19) 0.0222(12) Uani 1 d
C33 C 0.4832(5) 0.8608(4) 0.6013(2) 0.0261(13) Uani 1 d
H33 H 0.5483 0.8315 0.5981 0.031 Uiso 1 calc
C34 C 0.3942(5) 0.8321(4) 0.5763(2) 0.0318(15) Uani 1 d
H34 H 0.3985 0.7827 0.5564 0.038 Uiso 1 calc
C35 C 0.2993(5) 0.8753(4) 0.5805(2) 0.0317(14) Uani 1 d
H35 H 0.2381 0.8562 0.5637 0.038 Uiso 1 calc
C36 C 0.2961(5) 0.9464(4) 0.6097(2) 0.0270(13) Uani 1 d
F36 F 0.2035(3) 0.9889(2) 0.61333(13) 0.0350(8) Uani 1 d
S3 S 0.59298(11) 0.96059(8) 0.66469(5) 0.0206(3) Uani 1 d
O3 O 0.6785(3) 0.9118(3) 0.64087(14) 0.0258(9) Uani 1 d
C311 C 0.6072(4) 1.0695(4) 0.6464(2) 0.0242(12) Uani 1 d
C312 C 0.6189(5) 1.1309(4) 0.6821(2) 0.0250(13) Uani 1 d
H312 H 0.6206 1.116 0.7159 0.03 Uiso 1 calc
C313 C 0.6281(5) 1.2151(4) 0.6675(2) 0.0274(13) Uani 1 d
H313 H 0.6364 1.258 0.6917 0.033 Uiso 1 calc
C314 C 0.6254(5) 1.2380(4) 0.6182(2) 0.0256(13) Uani 1 d
C315 C 0.6165(5) 1.1737(4) 0.5829(2) 0.0281(14) Uani 1 d
H315 H 0.6171 1.1877 0.549 0.034 Uiso 1 calc
C316 C 0.6068(5) 1.0894(4) 0.5973(2) 0.0253(13) Uani 1 d
H316 H 0.6 1.0459 0.5733 0.03 Uiso 1 calc
C317 C 0.6308(6) 1.3299(4) 0.6027(2) 0.0323(15) Uani 1 d
H31A H 0.5642 1.3461 0.587 0.048 Uiso 1 calc
H31B H 0.689 1.3376 0.5795 0.048 Uiso 1 calc
H31C H 0.6426 1.3656 0.6317 0.048 Uiso 1 calc
C41 C 0.3715(4) 1.0557(4) 0.6658(2) 0.0241(12) Uani 1 d
C42 C 0.3761(4) 1.0579(4) 0.7165(2) 0.0221(12) Uani 1 d
C43 C 0.3697(5) 1.1336(4) 0.7428(2) 0.0266(13) Uani 1 d
H43 H 0.371 1.1333 0.7777 0.032 Uiso 1 calc
C44 C 0.3613(5) 1.2097(4) 0.7173(2) 0.0275(13) Uani 1 d
H44 H 0.3577 1.2616 0.7349 0.033 Uiso 1 calc
C45 C 0.3583(4) 1.2106(4) 0.6667(2) 0.0257(12) Uani 1 d
H45 H 0.3548 1.2625 0.6491 0.031 Uiso 1 calc
C46 C 0.3605(5) 1.1332(4) 0.6424(2) 0.0272(13) Uani 1 d
F46 F 0.3563(3) 1.1327(2) 0.59273(12) 0.0310(8) Uani 1 d
S4 S 0.41313(11) 0.96626(8) 0.75282(5) 0.0218(3) Uani 1 d
O4 O 0.3727(3) 0.9840(3) 0.80245(15) 0.0291(9) Uani 1 d
C411 C 0.3347(5) 0.8800(4) 0.7302(2) 0.0231(12) Uani 1 d
C412 C 0.2270(5) 0.8828(4) 0.7374(2) 0.0273(13) Uani 1 d
H412 H 0.1939 0.9332 0.7488 0.033 Uiso 1 calc
C413 C 0.1680(5) 0.8108(4) 0.7275(2) 0.0310(14) Uani 1 d
H413 H 0.0939 0.8122 0.7324 0.037 Uiso 1 calc
C414 C 0.2147(5) 0.7367(4) 0.7106(2) 0.0287(13) Uani 1 d
C415 C 0.3230(5) 0.7365(4) 0.7026(2) 0.0280(13) Uani 1 d
H415 H 0.3555 0.6871 0.6895 0.034 Uiso 1 calc
C416 C 0.3847(5) 0.8071(4) 0.7133(2) 0.0253(13) Uani 1 d
H416 H 0.4591 0.8056 0.7092 0.03 Uiso 1 calc
C417 C 0.1495(6) 0.6583(4) 0.7018(3) 0.0368(16) Uani 1 d
H41A H 0.196 0.6109 0.6931 0.055 Uiso 1 calc
H41B H 0.0998 0.6688 0.6749 0.055 Uiso 1 calc
H41C H 0.1103 0.6441 0.7317 0.055 Uiso 1 calc
Cl11 Cl 0.4854(3) 1.13736(15) 0.89723(12) 0.1122(15) Uani 1 d
Cl12 Cl 0.4203(2) 1.04119(13) 0.98310(8) 0.0600(5) Uani 1 d
C10 C 0.4563(9) 1.0367(5) 0.9201(3) 0.065(3) Uani 1 d
H10A H 0.5186 0.9994 0.9162 0.078 Uiso 1 calc
H10B H 0.3975 1.0118 0.9009 0.078 Uiso 1 calc
Cl21 Cl 0.84757(18) 0.72484(12) 0.69316(7) 0.0517(5) Uani 1 d
Cl22 Cl 0.97216(17) 0.79680(13) 0.61300(7) 0.0507(5) Uani 1 d
C20 C 0.8950(5) 0.8188(4) 0.6658(3) 0.0344(15) Uani 1 d
H20A H 0.9383 0.8503 0.69 0.041 Uiso 1 calc
H20B H 0.8346 0.8552 0.6565 0.041 Uiso 1 calc

loop_
_atom_site_aniso_label
_atom_site_aniso_U_11
_atom_site_aniso_U_22
_atom_site_aniso_U_33
_atom_site_aniso_U_23
_atom_site_aniso_U_13
_atom_site_aniso_U_12
Rh1 0.0195(2) 0.0189(2) 0.02089(19) 0.00092(16) -0.00027(16) 0.00119(17)
Rh2 0.0195(2) 0.0188(2) 0.02194(19) 0.00153(15) -0.00033(16) 0.00240(17)
Cl1 0.0191(6) 0.0333(7) 0.0209(6) 0.0007(5) 0.0000(5) 0.0010(6)
Cl2 0.0216(7) 0.0403(8) 0.0217(6) 0.0025(6) 0.0010(5) 0.0060(6)
C11 0.026(3) 0.019(3) 0.025(3) 0.001(2) -0.001(2) 0.003(2)
C12 0.027(3) 0.019(3) 0.021(3) -0.002(2) 0.001(2) 0.001(2)
C13 0.027(3) 0.023(3) 0.023(3) -0.001(2) 0.001(2) -0.002(3)
C14 0.035(4) 0.019(3) 0.028(3) -0.001(2) 0.003(3) -0.003(3)
C15 0.035(4) 0.027(4) 0.028(3) 0.004(3) 0.002(3) 0.007(3)
C16 0.020(3) 0.035(4) 0.027(3) 0.005(3) -0.002(2) 0.004(3)
F16 0.025(2) 0.042(2) 0.043(2) 0.0124(18) -0.0044(16) 0.0048(18)
S1 0.0216(7) 0.0213(7) 0.0205(6) 0.0029(5) 0.0006(5) 0.0002(6)
O1 0.023(2) 0.030(2) 0.027(2) 0.0034(17) 0.0007(16) -0.0003(19)
C111 0.024(3) 0.017(3) 0.027(3) -0.003(2) -0.006(2) 0.006(3)
C112 0.040(4) 0.025(3) 0.030(3) 0.000(2) -0.004(3) 0.004(3)
C113 0.053(5) 0.034(4) 0.027(3) -0.001(3) 0.000(3) 0.005(3)
C114 0.036(4) 0.028(3) 0.035(3) -0.003(3) -0.012(3) 0.013(3)
C115 0.044(4) 0.025(4) 0.044(4) 0.003(3) 0.008(3) -0.002(3)
C116 0.040(4) 0.019(3) 0.029(3) -0.001(2) 0.007(3) 0.003(3)
C117 0.059(5) 0.029(4) 0.043(4) -0.008(3) -0.009(4) 0.011(4)
C21 0.024(3) 0.027(3) 0.026(3) -0.001(2) 0.000(2) 0.003(3)
C22 0.020(3) 0.020(3) 0.030(3) -0.003(2) -0.004(2) 0.002(3)
C23 0.027(3) 0.028(3) 0.035(3) 0.003(2) 0.000(3) -0.003(3)
C24 0.042(4) 0.027(4) 0.040(3) 0.003(3) -0.001(3) -0.013(3)
C25 0.041(4) 0.032(4) 0.040(3) -0.004(3) -0.004(3) -0.012(3)
C26 0.030(3) 0.036(4) 0.027(3) 0.000(2) -0.004(3) -0.001(3)
F26 0.043(2) 0.044(2) 0.0262(16) 0.0002(15) -0.0069(15) -0.0115(19)
S2 0.0186(7) 0.0216(7) 0.0232(6) 0.0014(5) -0.0001(5) 0.0003(5)
O2 0.025(2) 0.028(2) 0.026(2) 0.0011(17) -0.0012(16) -0.0013(18)
C211 0.024(3) 0.020(3) 0.024(3) 0.001(2) 0.001(2) -0.001(2)
C212 0.024(3) 0.027(3) 0.046(3) -0.005(3) -0.003(3) 0.000(3)
C213 0.025(4) 0.029(4) 0.057(4) -0.003(3) 0.002(3) -0.005(3)
C214 0.033(4) 0.027(3) 0.038(3) 0.002(3) 0.010(3) 0.003(3)
C215 0.023(4) 0.032(4) 0.041(3) 0.004(3) 0.001(3) 0.004(3)
C216 0.023(3) 0.026(3) 0.035(3) 0.002(2) 0.000(3) 0.000(3)
C217 0.044(4) 0.030(4) 0.066(5) 0.002(3) 0.015(4) 0.007(3)
C31 0.025(3) 0.020(3) 0.031(3) 0.004(2) -0.002(2) 0.001(2)
C32 0.024(3) 0.023(3) 0.020(2) 0.001(2) -0.002(2) 0.000(3)
C33 0.029(4) 0.019(3) 0.030(3) 0.001(2) 0.001(2) 0.004(3)
C34 0.039(4) 0.025(3) 0.032(3) -0.002(2) -0.004(3) -0.002(3)
C35 0.027(4) 0.036(4) 0.032(3) -0.001(3) -0.006(3) -0.003(3)
C36 0.025(3) 0.025(3) 0.031(3) -0.001(2) -0.004(2) 0.001(3)
F36 0.024(2) 0.035(2) 0.046(2) -0.0058(16) -0.0074(16) 0.0073(16)
S3 0.0215(7) 0.0200(7) 0.0205(6) 0.0023(5) -0.0006(5) 0.0030(6)
O3 0.026(2) 0.027(2) 0.0246(18) -0.0003(16) 0.0006(16) 0.0058(19)
C311 0.016(3) 0.024(3) 0.033(3) 0.001(2) 0.000(2) 0.001(2)
C312 0.021(3) 0.030(3) 0.024(3) -0.002(2) -0.001(2) -0.001(3)
C313 0.026(3) 0.027(3) 0.029(3) -0.003(3) 0.002(3) 0.005(3)
C314 0.022(3) 0.025(3) 0.030(3) -0.003(2) 0.002(2) 0.003(3)
C315 0.030(4) 0.028(3) 0.026(3) 0.003(2) -0.001(2) 0.004(3)
C316 0.025(3) 0.027(3) 0.023(3) -0.002(2) -0.001(2) 0.001(3)
C317 0.039(4) 0.026(3) 0.032(3) -0.002(3) 0.002(3) 0.000(3)
C41 0.019(3) 0.023(3) 0.031(3) -0.001(3) -0.004(2) 0.001(2)
C42 0.018(3) 0.014(3) 0.034(3) 0.000(2) -0.002(2) 0.003(2)
C43 0.023(3) 0.025(3) 0.031(3) -0.003(3) -0.001(3) 0.003(3)
C44 0.023(3) 0.021(3) 0.038(3) -0.005(3) 0.004(2) 0.002(3)
C45 0.019(3) 0.020(3) 0.038(3) 0.001(3) -0.002(3) 0.005(2)
C46 0.023(3) 0.030(3) 0.028(3) 0.002(3) -0.001(2) 0.004(3)
F46 0.037(2) 0.027(2) 0.0287(17) 0.0025(14) -0.0044(15) 0.0076(16)
S4 0.0201(7) 0.0218(7) 0.0235(6) 0.0014(5) 0.0006(6) 0.0037(6)
O4 0.027(2) 0.030(2) 0.031(2) 0.0018(17) -0.0012(18) 0.0021(19)
C411 0.024(3) 0.019(3) 0.026(3) -0.001(2) -0.002(2) -0.003(2)
C412 0.025(3) 0.026(3) 0.031(3) -0.002(2) 0.006(2) 0.002(3)
C413 0.022(3) 0.036(4) 0.035(3) 0.000(3) 0.001(3) -0.001(3)
C414 0.030(3) 0.030(3) 0.027(3) 0.003(2) -0.001(3) -0.002(3)
C415 0.036(4) 0.019(3) 0.029(3) -0.001(2) 0.001(3) 0.004(3)
C416 0.024(3) 0.029(3) 0.023(3) 0.005(2) -0.001(2) 0.005(2)
C417 0.040(4) 0.027(4) 0.043(4) -0.004(3) 0.003(3) -0.007(3)
Cl11 0.201(4) 0.0318(12) 0.104(2) -0.0190(13) 0.091(2) -0.0352(17)
Cl12 0.0714(14) 0.0410(11) 0.0676(12) -0.0024(9) 0.0239(11) 0.0088(11)
C10 0.088(7) 0.033(5) 0.075(6) -0.010(4) 0.045(5) -0.010(5)
Cl21 0.0694(14) 0.0291(9) 0.0565(10) -0.0010(8) 0.0219(9) -0.0002(9)
Cl22 0.0544(12) 0.0426(11) 0.0550(10) 0.0021(8) 0.0193(9) 0.0073(9)
C20 0.033(4) 0.027(3) 0.044(4) -0.003(3) 0.006(3) 0.005(3)

loop_
_atom_type_symbol
_atom_type_description
_atom_type_scat_dispersion_real
_atom_type_scat_dispersion_imag
_atom_type_scat_source
C C 0.0181 0.0091 'International Tables Vol C Tables 4.2.6.8 and 6.1.1.4'
H H 0 0 'International Tables Vol C Tables 4.2.6.8 and 6.1.1.4'
O O 0.0492 0.0322 'International Tables Vol C Tables 4.2.6.8 and 6.1.1.4'
F F 0.0727 0.0534 'International Tables Vol C Tables 4.2.6.8 and 6.1.1.4'
S S 0.3331 0.5567 'International Tables Vol C Tables 4.2.6.8 and 6.1.1.4'
Cl Cl 0.3639 0.7018 'International Tables Vol C Tables 4.2.6.8 and 6.1.1.4'
Rh Rh 0.0927 3.6045 'International Tables Vol C Tables 4.2.6.8 and 6.1.1.4'

loop_
_exptl_crystal_face_index_h
_exptl_crystal_face_index_k
_exptl_crystal_face_index_l
_exptl_crystal_face_perp_dist
0 0 1 0.0161
0 0 -1 0.0083
1 0 0 0.0426
-1 0 0 0.122
-1 2 0 0.1845
0 -1 0 0.1291
0 1 0 0.1792

loop_
_geom_angle_atom_site_label_1
_geom_angle_atom_site_label_2
_geom_angle_atom_site_label_3
_geom_angle
S1 Rh1 S2 99.15(5)
S1 Rh1 Cl2 88.00(5)
S2 Rh1 Cl2 172.83(5)
S1 Rh1 Cl1 169.87(5)
S2 Rh1 Cl1 90.58(5)
Cl2 Rh1 Cl1 82.25(5)
S4 Rh2 S3 98.43(5)
S4 Rh2 Cl2 89.22(5)
S3 Rh2 Cl2 171.81(5)
S4 Rh2 Cl1 171.23(5)
S3 Rh2 Cl1 89.77(5)
Cl2 Rh2 Cl1 82.45(5)
Rh1 Cl1 Rh2 96.90(5)
Rh2 Cl2 Rh1 98.03(5)
C12 C11 C16 115.2(6)
C12 C11 C21 125.7(5)
C16 C11 C21 119.1(5)
C13 C12 C11 122.5(6)
C13 C12 S1 114.8(5)
C11 C12 S1 122.5(5)
C12 C13 C14 119.1(6)
C15 C14 C13 121.1(6)
C16 C15 C14 117.5(6)
F16 C16 C15 117.9(6)
F16 C16 C11 117.7(6)
C15 C16 C11 124.4(6)
O1 S1 C111 105.0(3)
O1 S1 C12 104.1(3)
C111 S1 C12 103.7(3)
O1 S1 Rh1 114.18(17)
C111 S1 Rh1 114.4(2)
C12 S1 Rh1 114.28(19)
C112 C111 C116 121.5(6)
C112 C111 S1 118.1(5)
C116 C111 S1 119.9(4)
C111 C112 C113 119.4(6)
C112 C113 C114 120.5(6)
C115 C114 C113 119.1(6)
C115 C114 C117 120.4(6)
C113 C114 C117 120.4(6)
C114 C115 C116 120.6(6)
C111 C116 C115 118.8(5)
C22 C21 C26 116.5(6)
C22 C21 C11 124.7(5)
C26 C21 C11 118.6(5)
C23 C22 C21 122.0(6)
C23 C22 S2 114.7(4)
C21 C22 S2 123.0(5)
C22 C23 C24 119.1(6)
C25 C24 C23 120.6(6)
C24 C25 C26 119.0(6)
F26 C26 C25 118.3(6)
F26 C26 C21 119.0(6)
C25 C26 C21 122.8(6)
O2 S2 C211 107.7(3)
O2 S2 C22 105.6(3)
C211 S2 C22 102.5(3)
O2 S2 Rh1 115.45(17)
C211 S2 Rh1 111.84(19)
C22 S2 Rh1 112.8(2)
C216 C211 C212 120.6(6)
C216 C211 S2 123.0(5)
C212 C211 S2 116.4(4)
C213 C212 C211 119.4(6)
C212 C213 C214 121.4(6)
C213 C214 C215 118.3(6)
C213 C214 C217 120.6(6)
C215 C214 C217 121.1(6)
C216 C215 C214 121.4(6)
C211 C216 C215 118.9(6)
C36 C31 C32 116.6(5)
C36 C31 C41 120.8(5)
C32 C31 C41 122.6(5)
C33 C32 C31 121.1(6)
C33 C32 S3 116.6(5)
C31 C32 S3 122.2(4)
C32 C33 C34 119.8(6)
C35 C34 C33 120.2(6)
C36 C35 C34 118.3(6)
F36 C36 C31 117.8(5)
F36 C36 C35 118.1(5)
C31 C36 C35 124.1(6)
O3 S3 C311 107.5(3)
O3 S3 C32 104.3(2)
C311 S3 C32 100.2(3)
O3 S3 Rh2 116.12(16)
C311 S3 Rh2 110.58(19)
C32 S3 Rh2 116.61(18)
C316 C311 C312 121.9(6)
C316 C311 S3 119.1(5)
C312 C311 S3 119.0(4)
C311 C312 C313 118.4(5)
C312 C313 C314 121.5(6)
C313 C314 C315 118.5(6)
C313 C314 C317 121.1(6)
C315 C314 C317 120.4(5)
C316 C315 C314 120.4(5)
C311 C316 C315 119.4(6)
C42 C41 C46 116.1(5)
C42 C41 C31 124.7(5)
C46 C41 C31 119.1(5)
C41 C42 C43 122.2(5)
C41 C42 S4 122.4(4)
C43 C42 S4 114.6(4)
C44 C43 C42 119.0(6)
C45 C44 C43 120.8(6)
C44 C45 C46 117.9(6)
F46 C46 C45 118.8(6)
F46 C46 C41 117.2(6)
C45 C46 C41 123.9(6)
O4 S4 C411 105.4(3)
O4 S4 C42 105.1(3)
C411 S4 C42 105.8(3)
O4 S4 Rh2 117.19(19)
C411 S4 Rh2 115.3(2)
C42 S4 Rh2 107.02(19)
C412 C411 C416 121.7(6)
C412 C411 S4 118.4(5)
C416 C411 S4 119.1(5)
C411 C412 C413 118.7(6)
C414 C413 C412 121.6(6)
C413 C414 C415 118.4(6)
C413 C414 C417 120.6(6)
C415 C414 C417 121.0(6)
C416 C415 C414 121.4(6)
C415 C416 C411 118.3(6)
Cl11 C10 Cl12 111.2(5)
Cl21 C20 Cl22 111.5(4)

loop_
_geom_bond_atom_site_label_1
_geom_bond_atom_site_label_2
_geom_bond_distance
Rh1 S1 2.1833(13)
Rh1 S2 2.1926(14)
Rh1 Cl2 2.3625(14)
Rh1 Cl1 2.3757(13)
Rh2 S4 2.1822(14)
Rh2 S3 2.1928(13)
Rh2 Cl2 2.3505(13)
Rh2 Cl1 2.3782(14)
C11 C12 1.393(9)
C11 C16 1.397(8)
C11 C21 1.492(9)
C12 C13 1.382(9)
C12 S1 1.808(6)
C13 C14 1.387(9)
C14 C15 1.379(10)
C15 C16 1.378(9)
C16 F16 1.355(7)
S1 O1 1.481(4)
S1 C111 1.784(6)
C111 C112 1.370(9)
C111 C116 1.377(9)
C112 C113 1.394(9)
C113 C114 1.384(10)
C114 C115 1.385(10)
C114 C117 1.518(9)
C115 C116 1.398(9)
C21 C22 1.388(8)
C21 C26 1.391(9)
C22 C23 1.382(9)
C22 S2 1.808(6)
C23 C24 1.386(9)
C24 C25 1.369(10)
C25 C26 1.377(10)
C26 F26 1.340(7)
S2 O2 1.471(4)
S2 C211 1.783(6)
C211 C216 1.376(9)
C211 C212 1.396(9)
C212 C213 1.373(9)
C213 C214 1.384(10)
C214 C215 1.390(9)
C214 C217 1.509(9)
C215 C216 1.390(9)
C31 C36 1.376(9)
C31 C32 1.406(8)
C31 C41 1.490(8)
C32 C33 1.386(8)
C32 S3 1.800(6)
C33 C34 1.393(9)
C34 C35 1.386(10)
C35 C36 1.374(9)
C36 F36 1.355(7)
S3 O3 1.479(4)
S3 C311 1.796(6)
C311 C316 1.375(8)
C311 C312 1.380(8)
C312 C313 1.390(9)
C313 C314 1.391(9)
C314 C315 1.401(9)
C314 C317 1.509(9)
C315 C316 1.389(9)
C41 C42 1.385(8)
C41 C46 1.385(9)
C42 C43 1.394(8)
C42 S4 1.812(6)
C43 C44 1.389(9)
C44 C45 1.378(9)
C45 C46 1.387(9)
C46 F46 1.354(7)
S4 O4 1.473(4)
S4 C411 1.794(6)
C411 C412 1.380(9)
C411 C416 1.390(8)
C412 C413 1.385(9)
C413 C414 1.388(9)
C414 C415 1.390(9)
C414 C417 1.506(9)
C415 C416 1.392(9)
Cl11 C10 1.744(9)
Cl12 C10 1.779(8)
Cl21 C20 1.762(7)
Cl22 C20 1.774(7)
